data_7703864
loop_
_publ_author_name
'Muraoka, Takako'
'Tsuchimoto, Masato'
'Ueno, Keiji'

_publ_section_title
;
 Synthesis, structure, and reactivity of a pyridine-stabilized
 silanonetungsten complex.
;
_journal_issue 16
_journal_name_full 'Dalton transactions (Cambridge, England : 2003)'
_journal_page_first 5100
_journal_page_last 5107
_journal_paper_doi 10.1039/d0dt00497a
_journal_volume 49
_journal_year 2020
_chemical_formula_moiety 'C36 H55 O3 P Si2 W'
_chemical_formula_sum 'C36 H55 O3 P Si2 W'
_chemical_formula_weight 806.80
_space_group_crystal_system tetragonal
_space_group_IT_number 114
_space_group_name_Hall 'P -4 2n'
_space_group_name_H-M_alt 'P -4 21 c'
_atom_sites_solution_hydrogens geom
_atom_sites_solution_primary 'direct - structure invariant direct methods'
_atom_sites_solution_secondary 'direct - structure invariant direct methods'
_audit_creation_method SHELXL-2013
_audit_update_record
;
2019-08-06 deposited with the CCDC.	2020-03-05 downloaded from the CCDC.
;
_cell_angle_alpha 90
_cell_angle_beta 90
_cell_angle_gamma 90
_cell_formula_units_Z 8
_cell_length_a 28.087(2)
_cell_length_b 28.087(2)
_cell_length_c 9.4238(7)
_cell_measurement_reflns_used 18606
_cell_measurement_temperature 120(2)
_cell_measurement_theta_max 27.5
_cell_measurement_theta_min 2.6
_cell_volume 7434.2(9)
_computing_cell_refinement
;
CrystalClear-SM Expert 2.1 b29 (Rigaku, 2013)
;
_computing_data_collection
;
CrystalClear-SM Expert 2.1 b29 (Rigaku, 2013)
;
_computing_data_reduction
;
CrystalClear-SM Expert 2.1 b29 (Rigaku, 2013)
;
_computing_molecular_graphics 'Ortep for Windows (Farrugia, 2012)'
_computing_publication_material 'WinGX publication routines (Farrugia, 2012)'
_computing_structure_refinement 'SHELXL-2013 (Sheldrick, 2013)'
_computing_structure_solution 'SIR-2011 (Burla et al., 2012)'
_diffrn_ambient_temperature 120(2)
_diffrn_detector_area_resol_mean 5.8140
_diffrn_measured_fraction_theta_full 0.998
_diffrn_measured_fraction_theta_max 0.998
_diffrn_measurement_device_type
;
Rigaku Pilatus 200K
;
_diffrn_measurement_method 'profile data from \w-scans'
_diffrn_radiation_type MoK\a
_diffrn_radiation_wavelength 0.71073
_diffrn_reflns_av_R_equivalents 0.0984
_diffrn_reflns_av_unetI/netI 0.0636
_diffrn_reflns_Laue_measured_fraction_full 0.998
_diffrn_reflns_Laue_measured_fraction_max 0.998
_diffrn_reflns_limit_h_max 36
_diffrn_reflns_limit_h_min -36
_diffrn_reflns_limit_k_max 27
_diffrn_reflns_limit_k_min -36
_diffrn_reflns_limit_l_max 12
_diffrn_reflns_limit_l_min -12
_diffrn_reflns_number 62159
_diffrn_reflns_point_group_measured_fraction_full 0.999
_diffrn_reflns_point_group_measured_fraction_max 0.998
_diffrn_reflns_theta_full 25.242
_diffrn_reflns_theta_max 27.516
_diffrn_reflns_theta_min 2.603
_diffrn_source 'Rotating Anode'
_exptl_absorpt_coefficient_mu 3.247
_exptl_absorpt_correction_T_max 1.000
_exptl_absorpt_correction_T_min 0.814
_exptl_absorpt_correction_type multi-scan
_exptl_crystal_colour Orange
_exptl_crystal_density_diffrn 1.442
_exptl_crystal_density_method 'not measured'
_exptl_crystal_description Block
_exptl_crystal_F_000 3296
_exptl_crystal_size_max 0.10
_exptl_crystal_size_mid 0.03
_exptl_crystal_size_min 0.03
_refine_diff_density_max 1.758
_refine_diff_density_min -0.766
_refine_diff_density_rms 0.100
_refine_ls_abs_structure_details
;
 Flack x determined using 3184 quotients [(I+)-(I-)]/[(I+)+(I-)]
 (Parsons and Flack (2004), Acta Cryst. A60, s61).
;
_refine_ls_abs_structure_Flack 0.000(5)
_refine_ls_extinction_method none
_refine_ls_goodness_of_fit_ref 0.982
_refine_ls_hydrogen_treatment constr
_refine_ls_matrix_type full
_refine_ls_number_parameters 405
_refine_ls_number_reflns 8541
_refine_ls_number_restraints 0
_refine_ls_restrained_S_all 0.982
_refine_ls_R_factor_all 0.0360
_refine_ls_R_factor_gt 0.0289
_refine_ls_shift/su_max 0.014
_refine_ls_shift/su_mean 0.000
_refine_ls_structure_factor_coef Fsqd
_refine_ls_weighting_details 'w=1/[\s^2^(Fo^2^)+(0.0217P)^2^] where P=(Fo^2^+2Fc^2^)/3'
_refine_ls_weighting_scheme calc
_refine_ls_wR_factor_gt 0.0636
_refine_ls_wR_factor_ref 0.0654
_reflns_Friedel_coverage 0.815
_reflns_Friedel_fraction_full 1.000
_reflns_Friedel_fraction_max 0.998
_reflns_number_gt 7579
_reflns_number_total 8541
_reflns_threshold_expression 'I > 2\s(I)'
_cod_data_source_file d0dt00497a2.cif
_cod_data_source_block shelx_CCDC2
_cod_depositor_comments
;
The following automatic conversions were performed:

data item '_exptl_absorpt_correction_type' value 'Multi-scan' was
changed to 'multi-scan' in accordance with the
/home/data/users/saulius/crontab/automatic-downloads/rss-feeds/RSC/lib/dictionaries/cif_core.dic
dictionary named 'cif_core.dic' version 2.4.2 last updated on
2011-04-26.

Automatic conversion script
Id: cif_fix_values 7556 2019-12-06 15:28:31Z antanas 

 Adding full bibliography for 7703862--7703864.cif.
;
_cod_original_cell_volume 7434.2(12)
_cod_database_code 7703864
_shelx_space_group_comment
;
The symmetry employed for this shelxl refinement is uniquely defined
by the following loop, which should always be used as a source of
symmetry information in preference to the above space-group names.
They are only intended as comments.
;
_shelxl_version_number 2013-4

loop_
_space_group_symop_operation_xyz
'x, y, z'
'-x, -y, z'
'x+1/2, -y+1/2, -z+1/2'
'-x+1/2, y+1/2, -z+1/2'
'y+1/2, x+1/2, z+1/2'
'-y+1/2, -x+1/2, z+1/2'
'-y, x, -z'
'y, -x, -z'

loop_
_atom_site_label
_atom_site_type_symbol
_atom_site_fract_x
_atom_site_fract_y
_atom_site_fract_z
_atom_site_U_iso_or_equiv
_atom_site_adp_type
_atom_site_occupancy
_atom_site_site_symmetry_order
_atom_site_calc_flag
_atom_site_refinement_flags_posn
_atom_site_refinement_flags_adp
_atom_site_refinement_flags_occupancy
_atom_site_disorder_assembly
_atom_site_disorder_group
W W 0.71827(2) 0.98029(2) 0.85420(3) 0.01675(6) Uani 1 1 d . . . . .
P P 0.76305(6) 0.91829(5) 0.98395(17) 0.0204(3) Uani 1 1 d . . . . .
Si1 Si 0.78482(6) 1.05918(6) 0.99300(17) 0.0180(3) Uani 1 1 d . . . . .
Si2 Si 0.64905(6) 1.01960(6) 1.1540(2) 0.0245(3) Uani 1 1 d . . . . .
O1 O 0.63189(16) 0.91831(17) 0.9523(5) 0.0347(11) Uani 1 1 d . . . . .
O2 O 0.78508(13) 1.01443(13) 0.8876(4) 0.0201(8) Uani 1 1 d . . . . .
O3 O 0.73649(14) 1.05032(14) 1.0916(4) 0.0214(9) Uani 1 1 d . . . . .
C1 C 0.6632(2) 0.9422(2) 0.9186(7) 0.0257(14) Uani 1 1 d . . . . .
C2 C 0.7018(2) 1.0193(2) 1.0284(6) 0.0189(13) Uani 1 1 d . . . . .
C3 C 0.7867(2) 0.9387(2) 1.1534(8) 0.0265(13) Uani 1 1 d . . . . .
H3A H 0.8038 0.9132 1.1982 0.040 Uiso 1 1 calc R U . . .
H3B H 0.7610 0.9486 1.2135 0.040 Uiso 1 1 calc R U . . .
H3C H 0.8078 0.9650 1.1377 0.040 Uiso 1 1 calc R U . . .
C4 C 0.7310(2) 0.8649(2) 1.0363(8) 0.0367(17) Uani 1 1 d . . . . .
H4A H 0.7072 0.8730 1.1054 0.055 Uiso 1 1 calc R U . . .
H4B H 0.7529 0.8424 1.0765 0.055 Uiso 1 1 calc R U . . .
H4C H 0.7159 0.8512 0.9546 0.055 Uiso 1 1 calc R U . . .
C5 C 0.8149(2) 0.8920(3) 0.9004(8) 0.0354(17) Uani 1 1 d . . . . .
H5A H 0.8054 0.8754 0.8160 0.053 Uiso 1 1 calc R U . . .
H5B H 0.8296 0.8700 0.9650 0.053 Uiso 1 1 calc R U . . .
H5C H 0.8371 0.9166 0.8761 0.053 Uiso 1 1 calc R U . . .
C6 C 0.7811(2) 1.1178(2) 0.8906(6) 0.0216(12) Uani 1 1 d . . . . .
C7 C 0.8193(2) 1.1288(2) 0.7988(7) 0.0222(13) Uani 1 1 d . . . . .
C8 C 0.8175(3) 1.1684(2) 0.7114(7) 0.0317(15) Uani 1 1 d . . . . .
H8 H 0.8428 1.1745 0.6506 0.038 Uiso 1 1 calc R U . . .
C9 C 0.7784(3) 1.1999(2) 0.7114(7) 0.0327(15) Uani 1 1 d . . . . .
C10 C 0.7420(2) 1.1895(2) 0.8017(8) 0.0329(16) Uani 1 1 d . . . . .
H10 H 0.7160 1.2100 0.8043 0.039 Uiso 1 1 calc R U . . .
C11 C 0.7416(2) 1.1495(2) 0.8913(6) 0.0251(14) Uani 1 1 d . . . . .
C12 C 0.8637(2) 1.0979(2) 0.7900(7) 0.0278(14) Uani 1 1 d . . . . .
H12A H 0.8837 1.1091 0.7144 0.042 Uiso 1 1 calc R U . . .
H12B H 0.8546 1.0655 0.7720 0.042 Uiso 1 1 calc R U . . .
H12C H 0.8807 1.0997 0.8781 0.042 Uiso 1 1 calc R U . . .
C13 C 0.7780(3) 1.2437(3) 0.6178(9) 0.053(2) Uani 1 1 d . . . . .
H13A H 0.7974 1.2680 0.6599 0.080 Uiso 1 1 calc R U . . .
H13B H 0.7460 1.2552 0.6082 0.080 Uiso 1 1 calc R U . . .
H13C H 0.7904 1.2357 0.5259 0.080 Uiso 1 1 calc R U . . .
C14 C 0.6981(2) 1.1424(2) 0.9808(8) 0.0324(16) Uani 1 1 d . . . . .
H14A H 0.6762 1.1681 0.9651 0.049 Uiso 1 1 calc R U . . .
H14B H 0.7070 1.1416 1.0791 0.049 Uiso 1 1 calc R U . . .
H14C H 0.6831 1.1128 0.9556 0.049 Uiso 1 1 calc R U . . .
C15 C 0.8366(2) 1.06234(19) 1.1242(6) 0.0196(12) Uani 1 1 d . . . . .
C16 C 0.8325(2) 1.0934(2) 1.2418(7) 0.0235(13) Uani 1 1 d . . . . .
C17 C 0.8689(2) 1.0969(2) 1.3404(7) 0.0277(14) Uani 1 1 d . . . . .
H17 H 0.8653 1.1174 1.4172 0.033 Uiso 1 1 calc R U . . .
C18 C 0.9107(2) 1.0705(2) 1.3281(7) 0.0280(15) Uani 1 1 d . . . . .
C19 C 0.9143(2) 1.0403(2) 1.2161(8) 0.0331(16) Uani 1 1 d . . . . .
H19 H 0.9417 1.0219 1.2072 0.040 Uiso 1 1 calc R U . . .
C20 C 0.8786(2) 1.0354(2) 1.1134(6) 0.0239(14) Uani 1 1 d . . . . .
C21 C 0.7898(2) 1.1251(2) 1.2642(7) 0.0282(14) Uani 1 1 d . . . . .
H21A H 0.7930 1.1418 1.3526 0.042 Uiso 1 1 calc R U . . .
H21B H 0.7614 1.1060 1.2663 0.042 Uiso 1 1 calc R U . . .
H21C H 0.7876 1.1476 1.1879 0.042 Uiso 1 1 calc R U . . .
C22 C 0.9505(3) 1.0762(3) 1.4328(9) 0.047(2) Uani 1 1 d . . . . .
H22A H 0.9653 1.0458 1.4490 0.071 Uiso 1 1 calc R U . . .
H22B H 0.9380 1.0882 1.5207 0.071 Uiso 1 1 calc R U . . .
H22C H 0.9736 1.0981 1.3960 0.071 Uiso 1 1 calc R U . . .
C23 C 0.8891(2) 1.0011(2) 0.9931(8) 0.0313(15) Uani 1 1 d . . . . .
H23A H 0.9135 1.0143 0.9335 0.047 Uiso 1 1 calc R U . . .
H23B H 0.8608 0.9961 0.9383 0.047 Uiso 1 1 calc R U . . .
H23C H 0.8998 0.9713 1.0314 0.047 Uiso 1 1 calc R U . . .
C24 C 0.6514(3) 1.0724(3) 1.2747(8) 0.0383(18) Uani 1 1 d . . . . .
H24A H 0.6266 1.0700 1.3442 0.057 Uiso 1 1 calc R U . . .
H24B H 0.6472 1.1010 1.2202 0.057 Uiso 1 1 calc R U . . .
H24C H 0.6818 1.0734 1.3216 0.057 Uiso 1 1 calc R U . . .
C25 C 0.5905(2) 1.0217(3) 1.0576(8) 0.0389(17) Uani 1 1 d . . . . .
H25A H 0.5894 1.0495 0.9986 0.058 Uiso 1 1 calc R U . . .
H25B H 0.5650 1.0228 1.1253 0.058 Uiso 1 1 calc R U . . .
H25C H 0.5872 0.9937 0.9997 0.058 Uiso 1 1 calc R U . . .
C26 C 0.6518(3) 0.9661(3) 1.2728(7) 0.0340(16) Uani 1 1 d . . . . .
H26A H 0.6253 0.9665 1.3369 0.051 Uiso 1 1 calc R U . . .
H26B H 0.6810 0.9666 1.3261 0.051 Uiso 1 1 calc R U . . .
H26C H 0.6507 0.9376 1.2163 0.051 Uiso 1 1 calc R U . . .
C27 C 0.7393(2) 0.9565(2) 0.6170(6) 0.0263(14) Uani 1 1 d . . . . .
C28 C 0.7386(3) 1.0069(2) 0.6143(6) 0.0327(17) Uani 1 1 d . . . . .
C29 C 0.6928(3) 1.0230(2) 0.6520(8) 0.0357(16) Uani 1 1 d . . . . .
C30 C 0.6630(2) 0.9813(3) 0.6721(7) 0.0323(16) Uani 1 1 d . . . . .
C31 C 0.6934(2) 0.9405(2) 0.6493(8) 0.0234(12) Uani 1 1 d . . . . .
C32 C 0.7806(3) 0.9267(3) 0.5666(9) 0.048(2) Uani 1 1 d . . . . .
H32A H 0.7836 0.9296 0.4655 0.072 Uiso 1 1 calc R U . . .
H32B H 0.7752 0.8940 0.5912 0.072 Uiso 1 1 calc R U . . .
H32C H 0.8094 0.9377 0.6111 0.072 Uiso 1 1 calc R U . . .
C33 C 0.7796(3) 1.0370(3) 0.5716(8) 0.064(3) Uani 1 1 d . . . . .
H33A H 0.7749 1.0689 0.6054 0.096 Uiso 1 1 calc R U . . .
H33B H 0.7822 1.0373 0.4700 0.096 Uiso 1 1 calc R U . . .
H33C H 0.8083 1.0242 0.6117 0.096 Uiso 1 1 calc R U . . .
C34 C 0.6760(4) 1.0740(3) 0.6559(10) 0.069(3) Uani 1 1 d . . . . .
H34A H 0.6603 1.0816 0.5683 0.103 Uiso 1 1 calc R U . . .
H34B H 0.7028 1.0948 0.6686 0.103 Uiso 1 1 calc R U . . .
H34C H 0.6541 1.0781 0.7333 0.103 Uiso 1 1 calc R U . . .
C35 C 0.6099(3) 0.9821(4) 0.6769(8) 0.061(3) Uani 1 1 d . . . . .
H35A H 0.5976 0.9837 0.5820 0.091 Uiso 1 1 calc R U . . .
H35B H 0.5995 1.0095 0.7293 0.091 Uiso 1 1 calc R U . . .
H35C H 0.5986 0.9538 0.7224 0.091 Uiso 1 1 calc R U . . .
C36 C 0.6767(3) 0.8896(2) 0.6367(9) 0.0409(17) Uani 1 1 d . . . . .
H36A H 0.6990 0.8690 0.6833 0.061 Uiso 1 1 calc R U . . .
H36B H 0.6745 0.8811 0.5382 0.061 Uiso 1 1 calc R U . . .
H36C H 0.6460 0.8864 0.6803 0.061 Uiso 1 1 calc R U . . .

loop_
_atom_site_aniso_label
_atom_site_aniso_U_11
_atom_site_aniso_U_22
_atom_site_aniso_U_33
_atom_site_aniso_U_23
_atom_site_aniso_U_13
_atom_site_aniso_U_12
W 0.01820(12) 0.01625(11) 0.01581(10) -0.00005(11) -0.00070(11) 0.00062(8)
P 0.0225(8) 0.0159(7) 0.0230(8) 0.0007(6) -0.0017(6) 0.0018(6)
Si1 0.0188(8) 0.0161(8) 0.0191(8) 0.0000(6) 0.0003(7) -0.0003(6)
Si2 0.0217(8) 0.0287(8) 0.0230(8) 0.0003(9) 0.0046(8) 0.0002(7)
O1 0.027(2) 0.038(3) 0.039(3) 0.003(2) 0.003(2) -0.010(2)
O2 0.0166(19) 0.022(2) 0.021(2) -0.0026(16) 0.0047(16) -0.0022(17)
O3 0.021(2) 0.021(2) 0.022(2) -0.0044(17) 0.0021(17) -0.0025(17)
C1 0.026(3) 0.027(3) 0.025(3) -0.002(3) -0.001(3) 0.001(3)
C2 0.022(3) 0.021(3) 0.014(3) -0.004(3) -0.004(2) 0.003(2)
C3 0.032(3) 0.024(3) 0.023(3) 0.001(3) -0.004(3) 0.004(3)
C4 0.038(4) 0.017(3) 0.055(5) 0.007(3) -0.003(3) -0.002(3)
C5 0.029(4) 0.039(4) 0.038(4) -0.004(3) 0.000(3) 0.016(3)
C6 0.027(3) 0.016(3) 0.021(3) -0.004(2) -0.008(3) -0.003(2)
C7 0.027(3) 0.019(3) 0.021(3) -0.004(2) -0.007(3) -0.004(3)
C8 0.037(4) 0.034(4) 0.025(3) 0.005(3) -0.009(3) -0.016(3)
C9 0.044(4) 0.024(3) 0.031(3) 0.007(3) -0.013(3) -0.009(3)
C10 0.032(4) 0.022(3) 0.044(4) 0.000(3) -0.012(3) 0.003(3)
C11 0.031(3) 0.021(3) 0.023(3) -0.003(2) -0.010(3) -0.001(3)
C12 0.026(3) 0.030(4) 0.027(3) 0.000(3) 0.001(3) -0.004(3)
C13 0.058(5) 0.038(4) 0.064(6) 0.026(4) -0.017(5) -0.011(4)
C14 0.032(4) 0.025(3) 0.040(4) -0.003(3) -0.006(3) 0.009(3)
C15 0.019(3) 0.018(3) 0.022(3) 0.002(2) 0.005(2) -0.004(2)
C16 0.026(3) 0.022(3) 0.023(3) 0.007(3) -0.001(3) -0.008(2)
C17 0.037(3) 0.027(3) 0.020(3) 0.004(3) -0.007(3) -0.013(3)
C18 0.027(3) 0.029(3) 0.027(4) 0.009(3) -0.006(3) -0.006(3)
C19 0.025(3) 0.026(3) 0.049(4) 0.015(3) -0.005(3) -0.001(3)
C20 0.024(3) 0.019(3) 0.029(4) 0.003(2) -0.002(3) -0.005(2)
C21 0.030(4) 0.028(3) 0.027(3) -0.008(3) -0.003(3) -0.003(3)
C22 0.049(5) 0.047(5) 0.046(5) 0.009(4) -0.022(4) -0.004(4)
C23 0.025(3) 0.029(3) 0.041(4) 0.000(3) 0.000(3) 0.004(3)
C24 0.035(4) 0.047(5) 0.033(4) -0.012(3) 0.016(3) 0.002(3)
C25 0.025(3) 0.053(5) 0.039(4) -0.003(4) 0.006(3) 0.011(3)
C26 0.037(4) 0.040(4) 0.025(4) 0.004(3) 0.006(3) 0.002(3)
C27 0.027(3) 0.035(4) 0.017(3) -0.001(3) -0.005(3) 0.001(3)
C28 0.056(5) 0.031(4) 0.012(3) 0.001(3) -0.004(3) -0.014(3)
C29 0.065(5) 0.025(3) 0.017(3) -0.001(4) -0.007(4) 0.008(3)
C30 0.026(3) 0.042(4) 0.029(4) -0.003(3) -0.010(3) 0.012(3)
C31 0.023(3) 0.025(3) 0.022(3) -0.005(3) -0.006(3) -0.002(2)
C32 0.043(4) 0.070(6) 0.031(4) -0.005(4) -0.002(4) 0.018(4)
C33 0.083(6) 0.086(7) 0.022(4) -0.001(4) 0.002(4) -0.052(6)
C34 0.142(9) 0.038(4) 0.026(4) 0.003(4) -0.023(6) 0.037(5)
C35 0.033(4) 0.117(8) 0.033(5) -0.001(5) -0.009(3) 0.027(5)
C36 0.056(4) 0.034(4) 0.033(4) -0.006(4) -0.002(4) -0.016(3)

loop_
_atom_type_symbol
_atom_type_description
_atom_type_scat_dispersion_real
_atom_type_scat_dispersion_imag
_atom_type_scat_source
C C 0.0033 0.0016 'International Tables Vol C Tables 4.2.6.8 and 6.1.1.4'
H H 0.0000 0.0000 'International Tables Vol C Tables 4.2.6.8 and 6.1.1.4'
O O 0.0106 0.0060 'International Tables Vol C Tables 4.2.6.8 and 6.1.1.4'
Si Si 0.0817 0.0704 'International Tables Vol C Tables 4.2.6.8 and 6.1.1.4'
P P 0.1023 0.0942 'International Tables Vol C Tables 4.2.6.8 and 6.1.1.4'
W W -0.8490 6.8722 'International Tables Vol C Tables 4.2.6.8 and 6.1.1.4'

loop_
_geom_angle_atom_site_label_1
_geom_angle_atom_site_label_2
_geom_angle_atom_site_label_3
_geom_angle
_geom_angle_site_symmetry_1
_geom_angle_site_symmetry_3
_geom_angle_publ_flag
C1 W C2 82.2(3) . . ?
C1 W O2 152.6(2) . . ?
C2 W O2 80.71(19) . . ?
C1 W C30 73.1(3) . . ?
C2 W C30 116.1(2) . . ?
O2 W C30 134.0(2) . . ?
C1 W C31 76.1(2) . . ?
C2 W C31 149.2(2) . . ?
O2 W C31 126.93(18) . . ?
C30 W C31 36.2(2) . . ?
C1 W C29 106.6(3) . . ?
C2 W C29 108.0(2) . . ?
O2 W C29 99.0(2) . . ?
C30 W C29 36.2(2) . . ?
C31 W C29 59.1(2) . . ?
C1 W C27 109.1(2) . . ?
C2 W C27 163.4(2) . . ?
O2 W C27 92.66(18) . . ?
C30 W C27 58.6(2) . . ?
C31 W C27 34.3(2) . . ?
C29 W C27 57.7(2) . . ?
C1 W C28 129.2(3) . . ?
C2 W C28 129.5(2) . . ?
O2 W C28 78.1(2) . . ?
C30 W C28 57.9(2) . . ?
C31 W C28 56.9(2) . . ?
C29 W C28 34.0(3) . . ?
C27 W C28 33.9(2) . . ?
C1 W P 82.25(19) . . ?
C2 W P 95.53(17) . . ?
O2 W P 78.23(11) . . ?
C30 W P 135.82(18) . . ?
C31 W P 102.92(15) . . ?
C29 W P 155.63(19) . . ?
C27 W P 98.00(16) . . ?
C28 W P 123.59(19) . . ?
C5 P C4 100.4(3) . . ?
C5 P C3 102.4(3) . . ?
C4 P C3 101.7(3) . . ?
C5 P W 118.7(2) . . ?
C4 P W 117.6(2) . . ?
C3 P W 113.4(2) . . ?
O2 Si1 O3 103.5(2) . . ?
O2 Si1 C15 115.8(2) . . ?
O3 Si1 C15 105.4(2) . . ?
O2 Si1 C6 111.3(2) . . ?
O3 Si1 C6 111.5(2) . . ?
C15 Si1 C6 109.2(3) . . ?
C24 Si2 C26 105.7(3) . . ?
C24 Si2 C25 107.5(4) . . ?
C26 Si2 C25 110.5(4) . . ?
C24 Si2 C2 110.8(3) . . ?
C26 Si2 C2 109.7(3) . . ?
C25 Si2 C2 112.5(3) . . ?
Si1 O2 W 116.2(2) . . ?
C2 O3 Si1 114.4(3) . . ?
O1 C1 W 176.8(6) . . ?
O3 C2 Si2 105.6(3) . . ?
O3 C2 W 120.6(4) . . ?
Si2 C2 W 133.4(3) . . ?
P C3 H3A 109.5 . . ?
P C3 H3B 109.5 . . ?
H3A C3 H3B 109.5 . . ?
P C3 H3C 109.5 . . ?
H3A C3 H3C 109.5 . . ?
H3B C3 H3C 109.5 . . ?
P C4 H4A 109.5 . . ?
P C4 H4B 109.5 . . ?
H4A C4 H4B 109.5 . . ?
P C4 H4C 109.5 . . ?
H4A C4 H4C 109.5 . . ?
H4B C4 H4C 109.5 . . ?
P C5 H5A 109.5 . . ?
P C5 H5B 109.5 . . ?
H5A C5 H5B 109.5 . . ?
P C5 H5C 109.5 . . ?
H5A C5 H5C 109.5 . . ?
H5B C5 H5C 109.5 . . ?
C7 C6 C11 117.3(5) . . ?
C7 C6 Si1 117.1(4) . . ?
C11 C6 Si1 125.4(5) . . ?
C8 C7 C6 120.8(6) . . ?
C8 C7 C12 117.2(6) . . ?
C6 C7 C12 122.1(5) . . ?
C7 C8 C9 122.2(6) . . ?
C7 C8 H8 118.9 . . ?
C9 C8 H8 118.9 . . ?
C10 C9 C8 116.7(6) . . ?
C10 C9 C13 122.3(7) . . ?
C8 C9 C13 121.0(7) . . ?
C9 C10 C11 123.6(6) . . ?
C9 C10 H10 118.2 . . ?
C11 C10 H10 118.2 . . ?
C10 C11 C6 119.4(6) . . ?
C10 C11 C14 116.9(6) . . ?
C6 C11 C14 123.7(5) . . ?
C7 C12 H12A 109.5 . . ?
C7 C12 H12B 109.5 . . ?
H12A C12 H12B 109.5 . . ?
C7 C12 H12C 109.5 . . ?
H12A C12 H12C 109.5 . . ?
H12B C12 H12C 109.5 . . ?
C9 C13 H13A 109.5 . . ?
C9 C13 H13B 109.5 . . ?
H13A C13 H13B 109.5 . . ?
C9 C13 H13C 109.5 . . ?
H13A C13 H13C 109.5 . . ?
H13B C13 H13C 109.5 . . ?
C11 C14 H14A 109.5 . . ?
C11 C14 H14B 109.5 . . ?
H14A C14 H14B 109.5 . . ?
C11 C14 H14C 109.5 . . ?
H14A C14 H14C 109.5 . . ?
H14B C14 H14C 109.5 . . ?
C20 C15 C16 117.1(5) . . ?
C20 C15 Si1 124.5(4) . . ?
C16 C15 Si1 118.3(4) . . ?
C17 C16 C15 120.6(6) . . ?
C17 C16 C21 116.9(6) . . ?
C15 C16 C21 122.4(5) . . ?
C16 C17 C18 122.0(6) . . ?
C16 C17 H17 119.0 . . ?
C18 C17 H17 119.0 . . ?
C19 C18 C17 117.3(6) . . ?
C19 C18 C22 121.5(6) . . ?
C17 C18 C22 121.1(6) . . ?
C18 C19 C20 123.0(6) . . ?
C18 C19 H19 118.5 . . ?
C20 C19 H19 118.5 . . ?
C19 C20 C15 119.9(6) . . ?
C19 C20 C23 116.0(6) . . ?
C15 C20 C23 124.1(5) . . ?
C16 C21 H21A 109.5 . . ?
C16 C21 H21B 109.5 . . ?
H21A C21 H21B 109.5 . . ?
C16 C21 H21C 109.5 . . ?
H21A C21 H21C 109.5 . . ?
H21B C21 H21C 109.5 . . ?
C18 C22 H22A 109.5 . . ?
C18 C22 H22B 109.5 . . ?
H22A C22 H22B 109.5 . . ?
C18 C22 H22C 109.5 . . ?
H22A C22 H22C 109.5 . . ?
H22B C22 H22C 109.5 . . ?
C20 C23 H23A 109.5 . . ?
C20 C23 H23B 109.5 . . ?
H23A C23 H23B 109.5 . . ?
C20 C23 H23C 109.5 . . ?
H23A C23 H23C 109.5 . . ?
H23B C23 H23C 109.5 . . ?
Si2 C24 H24A 109.5 . . ?
Si2 C24 H24B 109.5 . . ?
H24A C24 H24B 109.5 . . ?
Si2 C24 H24C 109.5 . . ?
H24A C24 H24C 109.5 . . ?
H24B C24 H24C 109.5 . . ?
Si2 C25 H25A 109.5 . . ?
Si2 C25 H25B 109.5 . . ?
H25A C25 H25B 109.5 . . ?
Si2 C25 H25C 109.5 . . ?
H25A C25 H25C 109.5 . . ?
H25B C25 H25C 109.5 . . ?
Si2 C26 H26A 109.5 . . ?
Si2 C26 H26B 109.5 . . ?
H26A C26 H26B 109.5 . . ?
Si2 C26 H26C 109.5 . . ?
H26A C26 H26C 109.5 . . ?
H26B C26 H26C 109.5 . . ?
C31 C27 C28 108.3(6) . . ?
C31 C27 C32 126.9(6) . . ?
C28 C27 C32 123.9(7) . . ?
C31 C27 W 70.2(4) . . ?
C28 C27 W 74.7(4) . . ?
C32 C27 W 129.4(5) . . ?
C29 C28 C27 109.1(6) . . ?
C29 C28 C33 126.5(7) . . ?
C27 C28 C33 124.3(8) . . ?
C29 C28 W 69.6(4) . . ?
C27 C28 W 71.4(4) . . ?
C33 C28 W 127.3(5) . . ?
C28 C29 C30 107.6(6) . . ?
C28 C29 C34 126.6(7) . . ?
C30 C29 C34 125.5(8) . . ?
C28 C29 W 76.4(4) . . ?
C30 C29 W 70.1(4) . . ?
C34 C29 W 123.9(5) . . ?
C31 C30 C29 106.3(5) . . ?
C31 C30 C35 127.3(7) . . ?
C29 C30 C35 124.7(7) . . ?
C31 C30 W 72.8(4) . . ?
C29 C30 W 73.7(4) . . ?
C35 C30 W 130.4(5) . . ?
C27 C31 C30 108.7(5) . . ?
C27 C31 C36 125.0(6) . . ?
C30 C31 C36 125.5(6) . . ?
C27 C31 W 75.5(4) . . ?
C30 C31 W 71.0(4) . . ?
C36 C31 W 127.7(5) . . ?
C27 C32 H32A 109.5 . . ?
C27 C32 H32B 109.5 . . ?
H32A C32 H32B 109.5 . . ?
C27 C32 H32C 109.5 . . ?
H32A C32 H32C 109.5 . . ?
H32B C32 H32C 109.5 . . ?
C28 C33 H33A 109.5 . . ?
C28 C33 H33B 109.5 . . ?
H33A C33 H33B 109.5 . . ?
C28 C33 H33C 109.5 . . ?
H33A C33 H33C 109.5 . . ?
H33B C33 H33C 109.5 . . ?
C29 C34 H34A 109.5 . . ?
C29 C34 H34B 109.5 . . ?
H34A C34 H34B 109.5 . . ?
C29 C34 H34C 109.5 . . ?
H34A C34 H34C 109.5 . . ?
H34B C34 H34C 109.5 . . ?
C30 C35 H35A 109.5 . . ?
C30 C35 H35B 109.5 . . ?
H35A C35 H35B 109.5 . . ?
C30 C35 H35C 109.5 . . ?
H35A C35 H35C 109.5 . . ?
H35B C35 H35C 109.5 . . ?
C31 C36 H36A 109.5 . . ?
C31 C36 H36B 109.5 . . ?
H36A C36 H36B 109.5 . . ?
C31 C36 H36C 109.5 . . ?
H36A C36 H36C 109.5 . . ?
H36B C36 H36C 109.5 . . ?

loop_
_geom_bond_atom_site_label_1
_geom_bond_atom_site_label_2
_geom_bond_distance
_geom_bond_site_symmetry_2
_geom_bond_publ_flag
W C1 1.975(7) . ?
W C2 2.027(6) . ?
W O2 2.131(4) . ?
W C30 2.315(6) . ?
W C31 2.339(7) . ?
W C29 2.363(7) . ?
W C27 2.407(6) . ?
W C28 2.450(6) . ?
W P 2.4717(15) . ?
P C5 1.812(7) . ?
P C4 1.816(7) . ?
P C3 1.822(7) . ?
Si1 O2 1.602(4) . ?
Si1 O3 1.664(4) . ?
Si1 C15 1.910(6) . ?
Si1 C6 1.912(6) . ?
Si2 C24 1.871(7) . ?
Si2 C26 1.877(7) . ?
Si2 C25 1.880(7) . ?
Si2 C2 1.896(6) . ?
O1 C1 1.152(8) . ?
O3 C2 1.437(7) . ?
C3 H3A 0.9600 . ?
C3 H3B 0.9600 . ?
C3 H3C 0.9600 . ?
C4 H4A 0.9600 . ?
C4 H4B 0.9600 . ?
C4 H4C 0.9600 . ?
C5 H5A 0.9600 . ?
C5 H5B 0.9600 . ?
C5 H5C 0.9600 . ?
C6 C7 1.413(9) . ?
C6 C11 1.422(8) . ?
C7 C8 1.385(9) . ?
C7 C12 1.521(9) . ?
C8 C9 1.410(10) . ?
C8 H8 0.9300 . ?
C9 C10 1.361(10) . ?
C9 C13 1.514(9) . ?
C10 C11 1.405(9) . ?
C10 H10 0.9300 . ?
C11 C14 1.499(9) . ?
C12 H12A 0.9600 . ?
C12 H12B 0.9600 . ?
C12 H12C 0.9600 . ?
C13 H13A 0.9600 . ?
C13 H13B 0.9600 . ?
C13 H13C 0.9600 . ?
C14 H14A 0.9600 . ?
C14 H14B 0.9600 . ?
C14 H14C 0.9600 . ?
C15 C20 1.407(8) . ?
C15 C16 1.416(9) . ?
C16 C17 1.384(9) . ?
C16 C21 1.509(9) . ?
C17 C18 1.394(9) . ?
C17 H17 0.9300 . ?
C18 C19 1.359(10) . ?
C18 C22 1.498(9) . ?
C19 C20 1.401(9) . ?
C19 H19 0.9300 . ?
C20 C23 1.515(9) . ?
C21 H21A 0.9600 . ?
C21 H21B 0.9600 . ?
C21 H21C 0.9600 . ?
C22 H22A 0.9600 . ?
C22 H22B 0.9600 . ?
C22 H22C 0.9600 . ?
C23 H23A 0.9600 . ?
C23 H23B 0.9600 . ?
C23 H23C 0.9600 . ?
C24 H24A 0.9600 . ?
C24 H24B 0.9600 . ?
C24 H24C 0.9600 . ?
C25 H25A 0.9600 . ?
C25 H25B 0.9600 . ?
C25 H25C 0.9600 . ?
C26 H26A 0.9600 . ?
C26 H26B 0.9600 . ?
C26 H26C 0.9600 . ?
C27 C31 1.399(9) . ?
C27 C28 1.418(9) . ?
C27 C32 1.508(10) . ?
C28 C29 1.410(11) . ?
C28 C33 1.483(10) . ?
C29 C30 1.452(10) . ?
C29 C34 1.508(10) . ?
C30 C31 1.447(8) . ?
C30 C35 1.491(10) . ?
C31 C36 1.507(8) . ?
C32 H32A 0.9600 . ?
C32 H32B 0.9600 . ?
C32 H32C 0.9600 . ?
C33 H33A 0.9600 . ?
C33 H33B 0.9600 . ?
C33 H33C 0.9600 . ?
C34 H34A 0.9600 . ?
C34 H34B 0.9600 . ?
C34 H34C 0.9600 . ?
C35 H35A 0.9600 . ?
C35 H35B 0.9600 . ?
C35 H35C 0.9600 . ?
C36 H36A 0.9600 . ?
C36 H36B 0.9600 . ?
C36 H36C 0.9600 . ?

loop_
_geom_torsion_atom_site_label_1
_geom_torsion_atom_site_label_2
_geom_torsion_atom_site_label_3
_geom_torsion_atom_site_label_4
_geom_torsion
_geom_torsion_site_symmetry_1
_geom_torsion_site_symmetry_2
_geom_torsion_site_symmetry_3
_geom_torsion_site_symmetry_4
_geom_torsion_publ_flag
O3 Si1 O2 W 22.6(3) . . . . ?
C15 Si1 O2 W 137.4(2) . . . . ?
C6 Si1 O2 W -97.2(3) . . . . ?
O2 Si1 O3 C2 -21.2(4) . . . . ?
C15 Si1 O3 C2 -143.2(4) . . . . ?
C6 Si1 O3 C2 98.5(4) . . . . ?
Si1 O3 C2 Si2 -175.4(2) . . . . ?
Si1 O3 C2 W 11.8(6) . . . . ?
C24 Si2 C2 O3 18.7(5) . . . . ?
C26 Si2 C2 O3 -97.6(4) . . . . ?
C25 Si2 C2 O3 139.1(4) . . . . ?
C24 Si2 C2 W -169.8(4) . . . . ?
C26 Si2 C2 W 73.9(5) . . . . ?
C25 Si2 C2 W -49.4(6) . . . . ?
C11 C6 C7 C8 -1.3(8) . . . . ?
Si1 C6 C7 C8 174.2(5) . . . . ?
C11 C6 C7 C12 179.3(5) . . . . ?
Si1 C6 C7 C12 -5.2(7) . . . . ?
C6 C7 C8 C9 1.3(9) . . . . ?
C12 C7 C8 C9 -179.3(6) . . . . ?
C7 C8 C9 C10 -0.2(10) . . . . ?
C7 C8 C9 C13 178.2(6) . . . . ?
C8 C9 C10 C11 -0.7(10) . . . . ?
C13 C9 C10 C11 -179.1(6) . . . . ?
C9 C10 C11 C6 0.6(10) . . . . ?
C9 C10 C11 C14 -178.0(6) . . . . ?
C7 C6 C11 C10 0.5(8) . . . . ?
Si1 C6 C11 C10 -174.7(5) . . . . ?
C7 C6 C11 C14 179.0(6) . . . . ?
Si1 C6 C11 C14 3.8(8) . . . . ?
C20 C15 C16 C17 0.3(8) . . . . ?
Si1 C15 C16 C17 179.6(4) . . . . ?
C20 C15 C16 C21 178.7(5) . . . . ?
Si1 C15 C16 C21 -2.0(8) . . . . ?
C15 C16 C17 C18 0.5(9) . . . . ?
C21 C16 C17 C18 -177.9(5) . . . . ?
C16 C17 C18 C19 -1.3(9) . . . . ?
C16 C17 C18 C22 177.5(6) . . . . ?
C17 C18 C19 C20 1.2(9) . . . . ?
C22 C18 C19 C20 -177.6(6) . . . . ?
C18 C19 C20 C15 -0.4(9) . . . . ?
C18 C19 C20 C23 178.1(6) . . . . ?
C16 C15 C20 C19 -0.4(8) . . . . ?
Si1 C15 C20 C19 -179.7(4) . . . . ?
C16 C15 C20 C23 -178.8(5) . . . . ?
Si1 C15 C20 C23 1.9(8) . . . . ?
C31 C27 C28 C29 2.9(8) . . . . ?
C32 C27 C28 C29 172.8(6) . . . . ?
W C27 C28 C29 -59.6(5) . . . . ?
C31 C27 C28 C33 -174.5(6) . . . . ?
C32 C27 C28 C33 -4.6(11) . . . . ?
W C27 C28 C33 122.9(7) . . . . ?
C31 C27 C28 W 62.6(5) . . . . ?
C32 C27 C28 W -127.5(6) . . . . ?
C27 C28 C29 C30 -2.9(8) . . . . ?
C33 C28 C29 C30 174.4(7) . . . . ?
W C28 C29 C30 -63.7(5) . . . . ?
C27 C28 C29 C34 -177.0(7) . . . . ?
C33 C28 C29 C34 0.4(12) . . . . ?
W C28 C29 C34 122.3(8) . . . . ?
C27 C28 C29 W 60.7(5) . . . . ?
C33 C28 C29 W -121.9(7) . . . . ?
C28 C29 C30 C31 1.8(7) . . . . ?
C34 C29 C30 C31 175.9(7) . . . . ?
W C29 C30 C31 -66.0(4) . . . . ?
C28 C29 C30 C35 -163.9(6) . . . . ?
C34 C29 C30 C35 10.2(12) . . . . ?
W C29 C30 C35 128.3(7) . . . . ?
C28 C29 C30 W 67.8(5) . . . . ?
C34 C29 C30 W -118.1(8) . . . . ?
C28 C27 C31 C30 -1.7(8) . . . . ?
C32 C27 C31 C30 -171.2(6) . . . . ?
W C27 C31 C30 63.7(5) . . . . ?
C28 C27 C31 C36 168.3(7) . . . . ?
C32 C27 C31 C36 -1.2(11) . . . . ?
W C27 C31 C36 -126.2(7) . . . . ?
C28 C27 C31 W -65.5(4) . . . . ?
C32 C27 C31 W 125.0(7) . . . . ?
C29 C30 C31 C27 0.0(7) . . . . ?
C35 C30 C31 C27 165.2(7) . . . . ?
W C30 C31 C27 -66.7(5) . . . . ?
C29 C30 C31 C36 -170.1(8) . . . . ?
C35 C30 C31 C36 -4.8(11) . . . . ?
W C30 C31 C36 123.3(7) . . . . ?
C29 C30 C31 W 66.7(5) . . . . ?
C35 C30 C31 W -128.1(7) . . . . ?
